data_1564060
loop_
_publ_author_name
'Hu, Peng'
'Wu, Yan-Ni'
'Zhao, Yan-Hua'
'Cao, Jiang-Fei'
'Lai, Jia-Long'
'Ma, Dan-Yu'
'Zhu, Li-Li'
'Xiao, Feng-Ping'

_publ_section_title
;
 Structure changes from radical-3d ring dimer to radical-3d-4f 1D chain
 with different magnetic properties
;
_journal_name_full 'Inorganica Chimica Acta'
_journal_page_first 119867
_journal_paper_doi 10.1016/j.ica.2020.119867
_journal_volume 512
_journal_year 2020
_chemical_formula_sum 'C28 H21 F18 N3 O9 Tb'
_chemical_formula_weight 1044.40
_space_group_crystal_system monoclinic
_space_group_IT_number 14
_space_group_name_Hall '-P 2yn'
_space_group_name_H-M_alt 'P 1 21/n 1'
_atom_sites_solution_hydrogens geom
_audit_creation_method SHELXL-2014
_cell_angle_alpha 90
_cell_angle_beta 95.8020(10)
_cell_angle_gamma 90
_cell_formula_units_Z 4
_cell_length_a 12.5630(7)
_cell_length_b 18.4708(10)
_cell_length_c 16.7610(9)
_cell_measurement_reflns_used 15874
_cell_measurement_temperature 296(2)
_cell_measurement_theta_max 27.9
_cell_measurement_theta_min 1.7
_cell_volume 3869.4(4)
_computing_structure_refinement 'SHELXL-2014 (Sheldrick, 2014)'
_diffrn_ambient_temperature 296(2)
_diffrn_measured_fraction_theta_full 0.991
_diffrn_measured_fraction_theta_max 0.989
_diffrn_measurement_device_type CCD
_diffrn_radiation_type MoK\a
_diffrn_radiation_wavelength 0.71073
_diffrn_reflns_av_R_equivalents 0.0278
_diffrn_reflns_av_unetI/netI 0.0250
_diffrn_reflns_Laue_measured_fraction_full 0.991
_diffrn_reflns_Laue_measured_fraction_max 0.989
_diffrn_reflns_limit_h_max 16
_diffrn_reflns_limit_h_min -15
_diffrn_reflns_limit_k_max 23
_diffrn_reflns_limit_k_min -23
_diffrn_reflns_limit_l_max 21
_diffrn_reflns_limit_l_min -21
_diffrn_reflns_number 33324
_diffrn_reflns_point_group_measured_fraction_full 0.991
_diffrn_reflns_point_group_measured_fraction_max 0.989
_diffrn_reflns_theta_full 25.242
_diffrn_reflns_theta_max 27.445
_diffrn_reflns_theta_min 1.645
_exptl_absorpt_coefficient_mu 1.965
_exptl_crystal_colour blue
_exptl_crystal_density_diffrn 1.793
_exptl_crystal_description block
_exptl_crystal_F_000 2036
_refine_diff_density_max 1.246
_refine_diff_density_min -0.517
_refine_diff_density_rms 0.087
_refine_ls_extinction_coef .
_refine_ls_extinction_method none
_refine_ls_goodness_of_fit_ref 1.001
_refine_ls_hydrogen_treatment constr
_refine_ls_matrix_type full
_refine_ls_number_parameters 537
_refine_ls_number_reflns 8741
_refine_ls_number_restraints 0
_refine_ls_restrained_S_all 1.001
_refine_ls_R_factor_all 0.0460
_refine_ls_R_factor_gt 0.0361
_refine_ls_shift/su_max 0.001
_refine_ls_shift/su_mean 0.000
_refine_ls_structure_factor_coef Fsqd
_refine_ls_weighting_details 'w=1/[\s^2^(Fo^2^)+(0.1000P)^2^+0.6000P] where P=(Fo^2^+2Fc^2^)/3'
_refine_ls_weighting_scheme calc
_refine_ls_wR_factor_gt 0.1160
_refine_ls_wR_factor_ref 0.1291
_reflns_Friedel_coverage 0.000
_reflns_Friedel_fraction_full .
_reflns_Friedel_fraction_max .
_reflns_number_gt 7244
_reflns_number_total 8741
_reflns_threshold_expression 'I > 2\s(I)'
_cod_data_source_file tb.cif
_cod_data_source_block tb
_cod_original_sg_symbol_H-M 'P 21/n'
_cod_database_code 1564060
_shelx_space_group_comment
;
The symmetry employed for this shelxl refinement is uniquely defined
by the following loop, which should always be used as a source of
symmetry information in preference to the above space-group names.
They are only intended as comments.
;
_shelxl_version_number 2014-3

loop_
_space_group_symop_operation_xyz
'x, y, z'
'-x+1/2, y+1/2, -z+1/2'
'-x, -y, -z'
'x-1/2, -y-1/2, z-1/2'

loop_
_atom_site_label
_atom_site_type_symbol
_atom_site_fract_x
_atom_site_fract_y
_atom_site_fract_z
_atom_site_U_iso_or_equiv
_atom_site_adp_type
_atom_site_occupancy
_atom_site_site_symmetry_order
_atom_site_calc_flag
_atom_site_refinement_flags_posn
_atom_site_refinement_flags_adp
_atom_site_refinement_flags_occupancy
_atom_site_disorder_assembly
_atom_site_disorder_group
Tb1 Tb 0.01543(2) 0.05164(2) 0.30860(2) 0.04169(9) Uani 1 1 d . . . . .
O2 O 0.1900(3) 0.05005(16) 0.27504(19) 0.0626(8) Uani 1 1 d . . . . .
N1 N 0.0235(2) 0.19246(15) 0.43471(16) 0.0416(6) Uani 1 1 d . . . . .
O7 O 0.0674(2) 0.13277(13) 0.41152(15) 0.0489(5) Uani 1 1 d . . . . .
C12 C -0.0642(3) 0.0797(2) 0.5441(2) 0.0445(7) Uani 1 1 d . . . . .
H12 H 0.0100 0.0830 0.5514 0.053 Uiso 1 1 calc R U . . .
C8 C -0.1219(3) 0.13349(17) 0.50140(19) 0.0403(6) Uani 1 1 d . . . . .
C16 C -0.2816(3) 0.0470(2) 0.2974(3) 0.0550(9) Uani 1 1 d . . . . .
H16 H -0.3538 0.0415 0.2798 0.066 Uiso 1 1 calc R U . . .
O6 O -0.1350(2) 0.12807(13) 0.30682(15) 0.0494(5) Uani 1 1 d . . . . .
O4 O -0.0825(3) 0.03072(19) 0.18431(17) 0.0721(8) Uani 1 1 d . . . . .
C7 C -0.0640(3) 0.19523(17) 0.47276(19) 0.0417(7) Uani 1 1 d . . . . .
O5 O -0.1261(2) -0.01296(14) 0.35575(16) 0.0525(6) Uani 1 1 d . . . . .
O3 O 0.0454(3) -0.06747(18) 0.2678(2) 0.0691(8) Uani 1 1 d . . . . .
N2 N -0.0868(3) 0.26570(16) 0.4848(2) 0.0533(7) Uani 1 1 d . . . . .
C2 C -0.0172(3) 0.3159(2) 0.4421(2) 0.0562(9) Uani 1 1 d . . . . .
C9 C -0.2333(3) 0.12950(19) 0.4892(2) 0.0454(7) Uani 1 1 d . . . . .
H9 H -0.2737 0.1657 0.4621 0.054 Uiso 1 1 calc R U . . .
O1 O 0.0409(3) 0.14979(17) 0.2224(2) 0.0693(8) Uani 1 1 d . . . . .
C15 C -0.2310(3) 0.1132(2) 0.2873(2) 0.0512(8) Uani 1 1 d . . . . .
F14 F -0.2685(4) -0.0993(2) 0.4249(2) 0.1204(14) Uani 1 1 d . . . . .
C27 C 0.2390(3) 0.0764(3) 0.2201(2) 0.0623(10) Uani 1 1 d . . . . .
C5 C 0.0780(3) 0.2650(2) 0.4324(3) 0.0568(9) Uani 1 1 d . . . . .
C17 C -0.2245(3) -0.01066(19) 0.3336(2) 0.0480(8) Uani 1 1 d . . . . .
F17 F -0.2513(4) 0.2100(2) 0.1987(3) 0.1420(17) Uani 1 1 d . . . . .
C25 C 0.1056(4) 0.1629(2) 0.1733(3) 0.0639(10) Uani 1 1 d . . . . .
C22 C 0.0175(4) -0.1060(3) 0.2090(3) 0.0710(12) Uani 1 1 d . . . . .
C20 C -0.0973(5) -0.0199(3) 0.1356(3) 0.0757(13) Uani 1 1 d . . . . .
C1 C 0.0085(5) 0.3834(3) 0.4915(4) 0.0828(14) Uani 1 1 d . . . . .
H1A H -0.0565 0.4090 0.4981 0.124 Uiso 1 1 calc R U . . .
H1B H 0.0553 0.4139 0.4645 0.124 Uiso 1 1 calc R U . . .
H1C H 0.0429 0.3700 0.5431 0.124 Uiso 1 1 calc R U . . .
C14 C -0.2982(4) 0.1767(3) 0.2544(3) 0.0809(14) Uani 1 1 d . . . . .
C21 C -0.0512(6) -0.0884(3) 0.1429(4) 0.0941(19) Uani 1 1 d . . . . .
H21 H -0.0671 -0.1226 0.1027 0.113 Uiso 1 1 calc R U . . .
O8 O -0.1683(3) 0.28796(18) 0.5176(2) 0.0864(11) Uani 1 1 d . . . . .
F15 F -0.3921(3) 0.1588(2) 0.2221(3) 0.1443(19) Uani 1 1 d . . . . .
C26 C 0.2036(4) 0.1302(3) 0.1674(3) 0.0741(13) Uani 1 1 d . . . . .
H26 H 0.2456 0.1447 0.1276 0.089 Uiso 1 1 calc R U . . .
F13 F -0.3880(3) -0.0752(3) 0.3320(4) 0.149(2) Uani 1 1 d . . . . .
C18 C -0.2855(4) -0.0792(3) 0.3506(3) 0.0657(11) Uani 1 1 d . . . . .
F12 F -0.2539(4) -0.1334(2) 0.3087(3) 0.1431(19) Uani 1 1 d . . . . .
C4 C 0.1628(4) 0.2645(3) 0.5039(4) 0.098(2) Uani 1 1 d . . . . .
H4A H 0.1292 0.2570 0.5522 0.147 Uiso 1 1 calc R U . . .
H4B H 0.1998 0.3100 0.5069 0.147 Uiso 1 1 calc R U . . .
H4C H 0.2128 0.2261 0.4977 0.147 Uiso 1 1 calc R U . . .
F2 F -0.0201(5) 0.2439(5) 0.1160(5) 0.281(6) Uani 1 1 d . . . . .
C6 C 0.1265(6) 0.2735(3) 0.3532(4) 0.109(2) Uani 1 1 d . . . . .
H6A H 0.1705 0.2322 0.3448 0.164 Uiso 1 1 calc R U . . .
H6B H 0.1694 0.3166 0.3548 0.164 Uiso 1 1 calc R U . . .
H6C H 0.0703 0.2769 0.3101 0.164 Uiso 1 1 calc R U . . .
F6 F -0.1889(8) -0.0524(4) 0.0121(4) 0.255(5) Uani 1 1 d . . . . .
C24 C 0.0697(6) 0.2239(4) 0.1141(4) 0.102(2) Uani 1 1 d . . . . .
N3 N -0.1118(2) 0.02329(17) 0.57492(17) 0.0475(6) Uani 1 1 d . . . . .
O9 O -0.3866(3) 0.05318(17) 0.5103(3) 0.0752(10) Uani 1 1 d . . . . .
C10 C -0.2803(3) 0.0693(2) 0.5191(2) 0.0494(8) Uani 1 1 d . . . . .
C11 C -0.2170(3) 0.0180(2) 0.5612(2) 0.0523(8) Uani 1 1 d . . . . .
H11 H -0.2502 -0.0224 0.5809 0.063 Uiso 1 1 calc R U . . .
F16 F -0.3055(4) 0.2255(2) 0.3085(3) 0.1302(16) Uani 1 1 d . . . . .
C13 C -0.4575(3) 0.1020(3) 0.4667(3) 0.0741(12) Uani 1 1 d . . . . .
H13A H -0.4391 0.1057 0.4126 0.111 Uiso 1 1 calc R U . . .
H13B H -0.4518 0.1488 0.4916 0.111 Uiso 1 1 calc R U . . .
H13C H -0.5295 0.0846 0.4663 0.111 Uiso 1 1 calc R U . . .
C3 C -0.0815(5) 0.3356(3) 0.3626(3) 0.0903(16) Uani 1 1 d . . . . .
H3A H -0.0849 0.2945 0.3274 0.135 Uiso 1 1 calc R U . . .
H3B H -0.0472 0.3751 0.3381 0.135 Uiso 1 1 calc R U . . .
H3C H -0.1526 0.3497 0.3724 0.135 Uiso 1 1 calc R U . . .
F9 F 0.0379(6) -0.2236(3) 0.1571(4) 0.190(3) Uani 1 1 d . . . . .
F8 F 0.1671(4) -0.1807(3) 0.2312(5) 0.198(3) Uani 1 1 d . . . . .
C23 C 0.0683(5) -0.1817(4) 0.2172(6) 0.112(2) Uani 1 1 d . . . . .
F5 F -0.2628(7) 0.0191(6) 0.0783(5) 0.229(4) Uani 1 1 d . . . . .
F11 F 0.4018(4) 0.0690(4) 0.1614(4) 0.196(3) Uani 1 1 d . . . . .
F3 F 0.0909(6) 0.2145(3) 0.0443(2) 0.176(2) Uani 1 1 d . . . . .
C28 C 0.3474(5) 0.0424(5) 0.2135(5) 0.104(2) Uani 1 1 d . . . . .
F26 F 0.3367(5) -0.0250(5) 0.1926(7) 0.256(5) Uani 1 1 d . . . . .
F4 F -0.1358(8) 0.0538(5) 0.0247(4) 0.243(5) Uani 1 1 d . . . . .
F7 F 0.0359(5) -0.2166(3) 0.2796(4) 0.1554(18) Uani 1 1 d . . . . .
F10 F 0.4054(4) 0.0405(5) 0.2795(4) 0.213(4) Uani 1 1 d . . . . .
C19 C -0.1691(9) -0.0014(4) 0.0607(4) 0.121(3) Uani 1 1 d . . . . .
F1 F 0.1305(10) 0.2810(4) 0.1306(5) 0.274(5) Uani 1 1 d . . . . .

loop_
_atom_site_aniso_label
_atom_site_aniso_U_11
_atom_site_aniso_U_22
_atom_site_aniso_U_33
_atom_site_aniso_U_23
_atom_site_aniso_U_13
_atom_site_aniso_U_12
Tb1 0.04884(13) 0.04004(12) 0.03743(12) 0.00411(5) 0.01047(7) 0.00230(6)
O2 0.0587(17) 0.080(2) 0.0517(16) 0.0217(12) 0.0181(13) 0.0069(13)
N1 0.0434(14) 0.0387(14) 0.0434(14) -0.0003(11) 0.0080(11) -0.0064(11)
O7 0.0492(13) 0.0443(13) 0.0542(14) -0.0046(10) 0.0107(11) -0.0013(10)
C12 0.0448(17) 0.0472(18) 0.0424(17) 0.0060(14) 0.0094(13) -0.0004(15)
C8 0.0477(17) 0.0380(15) 0.0360(15) -0.0003(12) 0.0080(12) -0.0001(13)
C16 0.050(2) 0.055(2) 0.057(2) 0.0003(16) -0.0057(18) -0.0012(15)
O6 0.0532(14) 0.0458(13) 0.0490(13) 0.0024(10) 0.0041(11) 0.0018(10)
O4 0.104(3) 0.0671(18) 0.0446(15) -0.0051(14) 0.0023(15) 0.0100(18)
C7 0.0477(17) 0.0389(16) 0.0387(15) 0.0005(12) 0.0053(13) -0.0010(13)
O5 0.0505(14) 0.0512(15) 0.0556(14) 0.0100(11) 0.0043(11) 0.0033(11)
O3 0.080(2) 0.0572(16) 0.070(2) -0.0121(15) 0.0065(16) 0.0108(15)
N2 0.0618(18) 0.0411(16) 0.0597(18) 0.0021(13) 0.0198(15) 0.0019(13)
C2 0.076(2) 0.0363(17) 0.057(2) 0.0026(15) 0.0091(18) -0.0086(17)
C9 0.0479(18) 0.0460(18) 0.0421(17) 0.0034(13) 0.0039(13) 0.0014(14)
O1 0.078(2) 0.0626(18) 0.0720(19) 0.0252(15) 0.0297(16) 0.0085(15)
C15 0.055(2) 0.051(2) 0.0456(18) -0.0009(15) -0.0044(15) 0.0036(16)
F14 0.160(3) 0.106(3) 0.091(2) 0.032(2) -0.007(2) -0.062(3)
C27 0.057(2) 0.083(3) 0.049(2) 0.004(2) 0.0147(17) -0.010(2)
C5 0.060(2) 0.047(2) 0.066(2) -0.0012(16) 0.0165(18) -0.0164(16)
C17 0.054(2) 0.0465(19) 0.0431(17) -0.0041(14) 0.0022(14) -0.0060(15)
F17 0.161(4) 0.119(3) 0.142(4) 0.078(3) -0.004(3) 0.024(3)
C25 0.082(3) 0.059(2) 0.053(2) 0.0156(18) 0.019(2) -0.001(2)
C22 0.067(3) 0.062(3) 0.088(3) -0.016(2) 0.027(2) -0.003(2)
C20 0.096(4) 0.077(3) 0.054(2) -0.013(2) 0.005(2) -0.007(3)
C1 0.106(4) 0.049(2) 0.094(4) -0.014(2) 0.018(3) -0.017(2)
C14 0.081(3) 0.067(3) 0.089(3) 0.013(3) -0.018(3) 0.015(3)
C21 0.125(5) 0.078(4) 0.078(4) -0.035(3) 0.000(3) -0.002(3)
O8 0.095(2) 0.0581(18) 0.116(3) -0.0038(18) 0.058(2) 0.0128(17)
F15 0.096(2) 0.088(2) 0.229(5) 0.018(3) -0.081(3) 0.0111(19)
C26 0.072(3) 0.100(4) 0.054(2) 0.023(2) 0.022(2) -0.007(2)
F13 0.079(2) 0.121(3) 0.237(6) 0.055(4) -0.032(3) -0.044(2)
C18 0.066(3) 0.059(2) 0.071(3) -0.001(2) -0.001(2) -0.020(2)
F12 0.204(5) 0.072(2) 0.163(4) -0.042(2) 0.064(4) -0.054(3)
C4 0.072(3) 0.071(3) 0.143(5) -0.006(3) -0.033(3) -0.018(3)
F2 0.180(5) 0.337(10) 0.348(10) 0.291(9) 0.142(6) 0.147(6)
C6 0.149(6) 0.065(3) 0.131(5) -0.006(3) 0.094(5) -0.032(3)
F6 0.391(13) 0.208(7) 0.133(5) -0.084(4) -0.132(7) 0.071(6)
C24 0.112(5) 0.099(5) 0.102(5) 0.055(4) 0.043(4) 0.016(4)
N3 0.0530(17) 0.0475(16) 0.0417(15) 0.0086(12) 0.0043(12) -0.0009(13)
O9 0.0478(17) 0.087(2) 0.089(3) 0.0253(16) -0.0038(16) -0.0178(13)
C10 0.0441(18) 0.0535(19) 0.0504(19) 0.0009(15) 0.0033(14) -0.0091(15)
C11 0.059(2) 0.050(2) 0.0488(19) 0.0107(15) 0.0062(16) -0.0135(16)
F16 0.144(3) 0.084(2) 0.156(4) -0.025(2) -0.024(3) 0.054(2)
C13 0.049(2) 0.079(3) 0.093(3) 0.000(3) -0.002(2) 0.004(2)
C3 0.123(4) 0.073(3) 0.073(3) 0.027(2) -0.003(3) -0.003(3)
F9 0.275(7) 0.098(3) 0.192(5) -0.077(4) -0.004(5) 0.049(4)
F8 0.108(3) 0.116(4) 0.375(10) -0.058(5) 0.047(5) 0.032(3)
C23 0.090(4) 0.062(3) 0.189(8) -0.036(4) 0.041(5) -0.002(3)
F5 0.188(7) 0.321(10) 0.159(6) -0.031(7) -0.081(5) 0.088(8)
F11 0.099(3) 0.300(8) 0.204(6) 0.113(6) 0.091(4) 0.060(4)
F3 0.286(7) 0.167(5) 0.074(2) 0.055(3) 0.019(3) 0.064(4)
C28 0.065(3) 0.159(7) 0.093(4) 0.032(4) 0.029(3) 0.008(3)
F26 0.131(5) 0.163(5) 0.490(16) -0.078(9) 0.113(7) 0.039(4)
F4 0.299(10) 0.292(10) 0.118(5) 0.110(6) -0.071(6) -0.075(7)
F7 0.182(5) 0.077(3) 0.203(5) 0.002(3) -0.001(4) 0.008(3)
F10 0.089(3) 0.418(13) 0.130(4) 0.042(5) 0.002(3) 0.083(5)
C19 0.190(9) 0.108(5) 0.059(3) -0.009(3) -0.022(4) -0.001(5)
F1 0.465(14) 0.105(4) 0.227(8) 0.085(5) -0.077(9) -0.063(6)

loop_
_atom_type_symbol
_atom_type_description
_atom_type_scat_dispersion_real
_atom_type_scat_dispersion_imag
_atom_type_scat_source
C C 0.0033 0.0016 'International Tables Vol C Tables 4.2.6.8 and 6.1.1.4'
H H 0.0000 0.0000 'International Tables Vol C Tables 4.2.6.8 and 6.1.1.4'
F F 0.0171 0.0103 'International Tables Vol C Tables 4.2.6.8 and 6.1.1.4'
N N 0.0061 0.0033 'International Tables Vol C Tables 4.2.6.8 and 6.1.1.4'
O O 0.0106 0.0060 'International Tables Vol C Tables 4.2.6.8 and 6.1.1.4'
Tb Tb -0.1723 4.1537 'International Tables Vol C Tables 4.2.6.8 and 6.1.1.4'

loop_
_geom_angle_atom_site_label_1
_geom_angle_atom_site_label_2
_geom_angle_atom_site_label_3
_geom_angle
_geom_angle_site_symmetry_1
_geom_angle_site_symmetry_3
O2 Tb1 O7 89.23(11) . .
O2 Tb1 O4 101.93(12) . .
O7 Tb1 O4 148.01(10) . .
O2 Tb1 O5 147.53(9) . .
O7 Tb1 O5 104.09(9) . .
O4 Tb1 O5 82.40(11) . .
O2 Tb1 O3 74.55(12) . .
O7 Tb1 O3 141.11(11) . .
O4 Tb1 O3 70.81(12) . .
O5 Tb1 O3 76.74(12) . .
O2 Tb1 O6 141.39(9) . .
O7 Tb1 O6 77.78(8) . .
O4 Tb1 O6 74.88(10) . .
O5 Tb1 O6 71.00(9) . .
O3 Tb1 O6 135.28(11) . .
O2 Tb1 O1 70.79(10) . .
O7 Tb1 O1 85.05(11) . .
O4 Tb1 O1 70.97(13) . .
O5 Tb1 O1 138.76(10) . .
O3 Tb1 O1 120.42(12) . .
O6 Tb1 O1 71.97(10) . .
O2 Tb1 N3 78.14(10) . 3_556
O7 Tb1 N3 73.19(10) . 3_556
O4 Tb1 N3 138.20(10) . 3_556
O5 Tb1 N3 77.69(9) . 3_556
O3 Tb1 N3 69.03(11) . 3_556
O6 Tb1 N3 129.98(9) . 3_556
O1 Tb1 N3 142.12(11) . 3_556
C27 O2 Tb1 135.9(3) . .
O7 N1 C7 124.7(3) . .
O7 N1 C5 122.3(3) . .
C7 N1 C5 112.3(3) . .
N1 O7 Tb1 131.8(2) . .
N3 C12 C8 122.0(3) . .
N3 C12 H12 119.0 . .
C8 C12 H12 119.0 . .
C12 C8 C9 120.1(3) . .
C12 C8 C7 118.6(3) . .
C9 C8 C7 121.2(3) . .
C17 C16 C15 120.2(4) . .
C17 C16 H16 119.9 . .
C15 C16 H16 119.9 . .
C15 O6 Tb1 128.6(2) . .
C20 O4 Tb1 137.6(4) . .
N1 C7 N2 107.8(3) . .
N1 C7 C8 126.3(3) . .
N2 C7 C8 125.7(3) . .
C17 O5 Tb1 129.9(2) . .
C22 O3 Tb1 136.9(4) . .
O8 N2 C7 124.3(3) . .
O8 N2 C2 122.4(3) . .
C7 N2 C2 112.4(3) . .
N2 C2 C1 110.5(4) . .
N2 C2 C3 106.3(4) . .
C1 C2 C3 110.2(4) . .
N2 C2 C5 99.7(3) . .
C1 C2 C5 115.8(4) . .
C3 C2 C5 113.6(4) . .
C10 C9 C8 116.7(3) . .
C10 C9 H9 121.6 . .
C8 C9 H9 121.6 . .
C25 O1 Tb1 134.2(3) . .
O6 C15 C16 126.9(3) . .
O6 C15 C14 114.4(4) . .
C16 C15 C14 118.6(4) . .
O2 C27 C26 127.0(4) . .
O2 C27 C28 113.8(4) . .
C26 C27 C28 119.2(4) . .
N1 C5 C4 104.9(3) . .
N1 C5 C6 109.7(3) . .
C4 C5 C6 112.2(5) . .
N1 C5 C2 100.4(3) . .
C4 C5 C2 114.2(4) . .
C6 C5 C2 114.3(4) . .
O5 C17 C16 127.2(3) . .
O5 C17 C18 114.6(3) . .
C16 C17 C18 118.2(4) . .
O1 C25 C26 127.6(4) . .
O1 C25 C24 113.8(4) . .
C26 C25 C24 118.6(4) . .
O3 C22 C21 127.7(5) . .
O3 C22 C23 111.7(6) . .
C21 C22 C23 120.6(5) . .
O4 C20 C21 126.3(5) . .
O4 C20 C19 114.4(5) . .
C21 C20 C19 119.2(5) . .
C2 C1 H1A 109.5 . .
C2 C1 H1B 109.5 . .
H1A C1 H1B 109.5 . .
C2 C1 H1C 109.5 . .
H1A C1 H1C 109.5 . .
H1B C1 H1C 109.5 . .
F16 C14 F15 110.3(5) . .
F16 C14 F17 104.1(5) . .
F15 C14 F17 106.3(5) . .
F16 C14 C15 111.2(4) . .
F15 C14 C15 114.0(4) . .
F17 C14 C15 110.5(5) . .
C22 C21 C20 120.5(5) . .
C22 C21 H21 119.7 . .
C20 C21 H21 119.7 . .
C27 C26 C25 120.1(4) . .
C27 C26 H26 119.9 . .
C25 C26 H26 119.9 . .
F14 C18 F13 108.2(5) . .
F14 C18 F12 105.6(5) . .
F13 C18 F12 105.2(5) . .
F14 C18 C17 112.4(3) . .
F13 C18 C17 114.4(4) . .
F12 C18 C17 110.4(4) . .
C5 C4 H4A 109.5 . .
C5 C4 H4B 109.5 . .
H4A C4 H4B 109.5 . .
C5 C4 H4C 109.5 . .
H4A C4 H4C 109.5 . .
H4B C4 H4C 109.5 . .
C5 C6 H6A 109.5 . .
C5 C6 H6B 109.5 . .
H6A C6 H6B 109.5 . .
C5 C6 H6C 109.5 . .
H6A C6 H6C 109.5 . .
H6B C6 H6C 109.5 . .
F2 C24 F3 111.2(8) . .
F2 C24 F1 106.2(9) . .
F3 C24 F1 97.8(7) . .
F2 C24 C25 115.3(5) . .
F3 C24 C25 115.5(6) . .
F1 C24 C25 109.1(6) . .
C11 N3 C12 118.1(3) . .
C11 N3 Tb1 118.3(2) . 3_556
C12 N3 Tb1 121.1(2) . 3_556
C10 O9 C13 118.4(3) . .
O9 C10 C9 126.1(4) . .
O9 C10 C11 114.3(3) . .
C9 C10 C11 119.6(3) . .
N3 C11 C10 123.4(3) . .
N3 C11 H11 118.3 . .
C10 C11 H11 118.3 . .
O9 C13 H13A 109.5 . .
O9 C13 H13B 109.5 . .
H13A C13 H13B 109.5 . .
O9 C13 H13C 109.5 . .
H13A C13 H13C 109.5 . .
H13B C13 H13C 109.5 . .
C2 C3 H3A 109.5 . .
C2 C3 H3B 109.5 . .
H3A C3 H3B 109.5 . .
C2 C3 H3C 109.5 . .
H3A C3 H3C 109.5 . .
H3B C3 H3C 109.5 . .
F8 C23 F9 111.5(7) . .
F8 C23 F7 103.8(9) . .
F9 C23 F7 103.5(6) . .
F8 C23 C22 113.7(6) . .
F9 C23 C22 112.7(7) . .
F7 C23 C22 110.8(5) . .
F11 C28 F10 108.2(7) . .
F11 C28 F26 103.7(9) . .
F10 C28 F26 104.1(8) . .
F11 C28 C27 116.3(6) . .
F10 C28 C27 113.0(7) . .
F26 C28 C27 110.4(6) . .
F6 C19 F4 110.2(8) . .
F6 C19 F5 104.0(10) . .
F4 C19 F5 102.9(9) . .
F6 C19 C20 115.6(7) . .
F4 C19 C20 112.2(8) . .
F5 C19 C20 110.9(7) . .

loop_
_geom_bond_atom_site_label_1
_geom_bond_atom_site_label_2
_geom_bond_distance
_geom_bond_site_symmetry_2
Tb1 O2 2.319(3) .
Tb1 O7 2.328(2) .
Tb1 O4 2.342(3) .
Tb1 O5 2.344(3) .
Tb1 O3 2.346(3) .
Tb1 O6 2.356(2) .
Tb1 O1 2.360(3) .
Tb1 N3 2.592(3) 3_556
O2 C27 1.256(5) .
N1 O7 1.309(4) .
N1 C7 1.327(4) .
N1 C5 1.508(4) .
C12 N3 1.331(5) .
C12 C8 1.385(5) .
C12 H12 0.9300 .
C8 C9 1.396(5) .
C8 C7 1.459(4) .
C16 C17 1.389(5) .
C16 C15 1.396(5) .
C16 H16 0.9300 .
O6 C15 1.248(4) .
O4 C20 1.244(6) .
C7 N2 1.352(4) .
O5 C17 1.254(4) .
O3 C22 1.238(6) .
N2 O8 1.278(4) .
N2 C2 1.504(5) .
C2 C1 1.512(6) .
C2 C3 1.531(6) .
C2 C5 1.543(6) .
C9 C10 1.378(5) .
C9 H9 0.9300 .
O1 C25 1.238(5) .
C15 C14 1.516(6) .
F14 C18 1.296(6) .
C27 C26 1.374(7) .
C27 C28 1.514(8) .
C5 C4 1.521(7) .
C5 C6 1.523(6) .
C17 C18 1.522(6) .
F17 C14 1.307(7) .
C25 C26 1.384(7) .
C25 C24 1.537(7) .
C22 C21 1.372(8) .
C22 C23 1.538(8) .
C20 C21 1.392(9) .
C20 C19 1.509(9) .
C1 H1A 0.9600 .
C1 H1B 0.9600 .
C1 H1C 0.9600 .
C14 F16 1.288(7) .
C14 F15 1.290(6) .
C21 H21 0.9300 .
C26 H26 0.9300 .
F13 C18 1.296(6) .
C18 F12 1.307(6) .
C4 H4A 0.9600 .
C4 H4B 0.9600 .
C4 H4C 0.9600 .
F2 C24 1.191(8) .
C6 H6A 0.9600 .
C6 H6B 0.9600 .
C6 H6C 0.9600 .
F6 C19 1.254(8) .
C24 F3 1.239(8) .
C24 F1 1.315(11) .
N3 C11 1.322(5) .
N3 Tb1 2.592(3) 3_556
O9 C10 1.361(5) .
O9 C13 1.418(6) .
C10 C11 1.384(5) .
C11 H11 0.9300 .
C13 H13A 0.9600 .
C13 H13B 0.9600 .
C13 H13C 0.9600 .
C3 H3A 0.9600 .
C3 H3B 0.9600 .
C3 H3C 0.9600 .
F9 C23 1.297(9) .
F8 C23 1.240(8) .
C23 F7 1.327(10) .
F5 C19 1.298(11) .
F11 C28 1.261(8) .
C28 F10 1.262(9) .
C28 F26 1.297(10) .
F4 C19 1.276(10) .

loop_
_geom_torsion_atom_site_label_1
_geom_torsion_atom_site_label_2
_geom_torsion_atom_site_label_3
_geom_torsion_atom_site_label_4
_geom_torsion
_geom_torsion_site_symmetry_1
_geom_torsion_site_symmetry_2
_geom_torsion_site_symmetry_3
_geom_torsion_site_symmetry_4
C7 N1 O7 Tb1 72.6(4) . . . .
C5 N1 O7 Tb1 -117.5(3) . . . .
N3 C12 C8 C9 -0.4(5) . . . .
N3 C12 C8 C7 177.2(3) . . . .
O7 N1 C7 N2 -178.3(3) . . . .
C5 N1 C7 N2 10.9(4) . . . .
O7 N1 C7 C8 5.4(5) . . . .
C5 N1 C7 C8 -165.4(3) . . . .
C12 C8 C7 N1 47.4(5) . . . .
C9 C8 C7 N1 -135.1(4) . . . .
C12 C8 C7 N2 -128.3(4) . . . .
C9 C8 C7 N2 49.2(5) . . . .
N1 C7 N2 O8 177.6(4) . . . .
C8 C7 N2 O8 -6.1(6) . . . .
N1 C7 N2 C2 8.0(4) . . . .
C8 C7 N2 C2 -175.6(3) . . . .
O8 N2 C2 C1 45.8(6) . . . .
C7 N2 C2 C1 -144.4(4) . . . .
O8 N2 C2 C3 -73.7(5) . . . .
C7 N2 C2 C3 96.1(4) . . . .
O8 N2 C2 C5 168.1(4) . . . .
C7 N2 C2 C5 -22.1(4) . . . .
C12 C8 C9 C10 -2.0(5) . . . .
C7 C8 C9 C10 -179.5(3) . . . .
Tb1 O6 C15 C16 32.6(6) . . . .
Tb1 O6 C15 C14 -151.7(3) . . . .
C17 C16 C15 O6 1.0(7) . . . .
C17 C16 C15 C14 -174.6(4) . . . .
Tb1 O2 C27 C26 14.7(8) . . . .
Tb1 O2 C27 C28 -164.3(5) . . . .
O7 N1 C5 C4 -76.4(5) . . . .
C7 N1 C5 C4 94.6(4) . . . .
O7 N1 C5 C6 44.2(5) . . . .
C7 N1 C5 C6 -144.7(4) . . . .
O7 N1 C5 C2 164.9(3) . . . .
C7 N1 C5 C2 -24.0(4) . . . .
N2 C2 C5 N1 25.1(3) . . . .
C1 C2 C5 N1 143.5(4) . . . .
C3 C2 C5 N1 -87.5(4) . . . .
N2 C2 C5 C4 -86.6(4) . . . .
C1 C2 C5 C4 31.8(5) . . . .
C3 C2 C5 C4 160.8(4) . . . .
N2 C2 C5 C6 142.3(4) . . . .
C1 C2 C5 C6 -99.2(5) . . . .
C3 C2 C5 C6 29.7(5) . . . .
Tb1 O5 C17 C16 -25.9(6) . . . .
Tb1 O5 C17 C18 155.2(3) . . . .
C15 C16 C17 O5 -4.7(6) . . . .
C15 C16 C17 C18 174.1(4) . . . .
Tb1 O1 C25 C26 -18.2(8) . . . .
Tb1 O1 C25 C24 162.9(4) . . . .
Tb1 O3 C22 C21 -2.6(9) . . . .
Tb1 O3 C22 C23 178.5(4) . . . .
Tb1 O4 C20 C21 -0.9(10) . . . .
Tb1 O4 C20 C19 -178.0(5) . . . .
O6 C15 C14 F16 -65.5(6) . . . .
C16 C15 C14 F16 110.6(5) . . . .
O6 C15 C14 F15 169.1(5) . . . .
C16 C15 C14 F15 -14.8(7) . . . .
O6 C15 C14 F17 49.6(6) . . . .
C16 C15 C14 F17 -134.3(5) . . . .
O3 C22 C21 C20 1.1(10) . . . .
C23 C22 C21 C20 179.9(6) . . . .
O4 C20 C21 C22 0.6(10) . . . .
C19 C20 C21 C22 177.6(7) . . . .
O2 C27 C26 C25 2.1(8) . . . .
C28 C27 C26 C25 -178.9(6) . . . .
O1 C25 C26 C27 0.0(9) . . . .
C24 C25 C26 C27 178.8(5) . . . .
O5 C17 C18 F14 52.3(6) . . . .
C16 C17 C18 F14 -126.7(5) . . . .
O5 C17 C18 F13 176.2(5) . . . .
C16 C17 C18 F13 -2.8(7) . . . .
O5 C17 C18 F12 -65.3(5) . . . .
C16 C17 C18 F12 115.7(5) . . . .
O1 C25 C24 F2 -9.5(11) . . . .
C26 C25 C24 F2 171.4(9) . . . .
O1 C25 C24 F3 -141.4(7) . . . .
C26 C25 C24 F3 39.6(10) . . . .
O1 C25 C24 F1 109.7(8) . . . .
C26 C25 C24 F1 -69.3(9) . . . .
C8 C12 N3 C11 2.6(6) . . . .
C8 C12 N3 Tb1 -159.1(3) . . . 3_556
C13 O9 C10 C9 -0.2(7) . . . .
C13 O9 C10 C11 -178.9(4) . . . .
C8 C9 C10 O9 -176.5(4) . . . .
C8 C9 C10 C11 2.1(5) . . . .
C12 N3 C11 C10 -2.5(6) . . . .
Tb1 N3 C11 C10 159.7(3) 3_556 . . .
O9 C10 C11 N3 178.9(4) . . . .
C9 C10 C11 N3 0.1(6) . . . .
O3 C22 C23 F8 -53.5(9) . . . .
C21 C22 C23 F8 127.6(9) . . . .
O3 C22 C23 F9 178.4(6) . . . .
C21 C22 C23 F9 -0.5(10) . . . .
O3 C22 C23 F7 63.0(7) . . . .
C21 C22 C23 F7 -116.0(7) . . . .
O2 C27 C28 F11 -177.1(8) . . . .
C26 C27 C28 F11 3.7(11) . . . .
O2 C27 C28 F10 -51.1(9) . . . .
C26 C27 C28 F10 129.8(7) . . . .
O2 C27 C28 F26 65.1(9) . . . .
C26 C27 C28 F26 -114.0(8) . . . .
O4 C20 C19 F6 -177.2(9) . . . .
C21 C20 C19 F6 5.4(13) . . . .
O4 C20 C19 F4 55.3(11) . . . .
C21 C20 C19 F4 -122.1(9) . . . .
O4 C20 C19 F5 -59.2(10) . . . .
C21 C20 C19 F5 123.4(9) . . . .
